data_4337525
loop_
_publ_author_name
'Tang, Qun'
'Liu, Shuxia'
'Liu, Yiwei'
'He, Danfeng'
'Miao, Jun'
'Wang, Xingquan'
'Ji, Yujuan'
'Zheng, Zhiping'

_publ_section_title
;
 Color tuning and white light emission via in situ doping of luminescent
 lanthanide metal-organic frameworks.
;
_journal_issue 1
_journal_name_full 'Inorganic chemistry'
_journal_page_first 289
_journal_page_last 293
_journal_paper_doi 10.1021/ic402228g
_journal_volume 53
_journal_year 2014
_chemical_formula_moiety 'C21 H27 N6 O7 Tb'
_chemical_formula_sum 'C21 H27 N6 O7 Tb'
_chemical_formula_weight 634.42
_chemical_name_systematic
; 
 ? 
;
_space_group_IT_number 14
_symmetry_cell_setting monoclinic
_symmetry_space_group_name_Hall '-P 2yn'
_symmetry_space_group_name_H-M 'P 1 21/n 1'
_atom_sites_solution_hydrogens geom
_atom_sites_solution_primary direct
_atom_sites_solution_secondary difmap
_audit_creation_method SHELXL-97
_cell_angle_alpha 90.00
_cell_angle_beta 93.50
_cell_angle_gamma 90.00
_cell_formula_units_Z 4
_cell_length_a 16.176
_cell_length_b 7.948
_cell_length_c 27.278
_cell_measurement_reflns_used 2058
_cell_measurement_temperature 293(2)
_cell_measurement_theta_max 24.92
_cell_measurement_theta_min 2.51
_cell_volume 3500.505
_computing_cell_refinement 'Bruker SMART'
_computing_data_collection 'Bruker SMART'
_computing_data_reduction 'Bruker SAINT'
_computing_molecular_graphics 'Bruker SHELXTL'
_computing_publication_material 'Bruker SHELXTL'
_computing_structure_refinement 'SHELXL-97 (Sheldrick, 1997)'
_computing_structure_solution 'SHELXS-97 (Sheldrick, 1990)'
_diffrn_ambient_temperature 293(2)
_diffrn_measured_fraction_theta_full 0.996
_diffrn_measured_fraction_theta_max 0.996
_diffrn_measurement_device_type 'CCD area detector'
_diffrn_measurement_method 'phi and omega scans'
_diffrn_radiation_monochromator graphite
_diffrn_radiation_source 'fine-focus sealed tube'
_diffrn_radiation_type MoK\a
_diffrn_radiation_wavelength 0.71073
_diffrn_reflns_av_R_equivalents 0.0638
_diffrn_reflns_av_sigmaI/netI 0.0760
_diffrn_reflns_limit_h_max 18
_diffrn_reflns_limit_h_min -19
_diffrn_reflns_limit_k_max 8
_diffrn_reflns_limit_k_min -9
_diffrn_reflns_limit_l_max 32
_diffrn_reflns_limit_l_min -28
_diffrn_reflns_number 17590
_diffrn_reflns_theta_full 24.92
_diffrn_reflns_theta_max 24.92
_diffrn_reflns_theta_min 2.51
_exptl_absorpt_coefficient_mu 2.057
_exptl_absorpt_correction_T_max 0.665
_exptl_absorpt_correction_T_min 0.625
_exptl_absorpt_correction_type multi-scan
_exptl_absorpt_process_details sadabs
_exptl_crystal_colour colourless
_exptl_crystal_density_diffrn 1.204
_exptl_crystal_density_meas 1.204
_exptl_crystal_density_method 'not measured'
_exptl_crystal_description needle
_exptl_crystal_F_000 1264
_exptl_crystal_size_max 0.233
_exptl_crystal_size_mid 0.209
_exptl_crystal_size_min 0.198
_platon_squeeze_details
"'The free DMF and water molecules were highly disordered and could not be modeled properly, thus the SQUEEZE routine of PLATON was applied to remove the contributions to the scattering from the solvent molecules. The reported refinements are of the guest-free structures using the *.hkp files produced via the SQUEEZE routine.'"
_refine_diff_density_max 1.424
_refine_diff_density_min -0.777
_refine_diff_density_rms 0.161
_refine_ls_extinction_method none
_refine_ls_goodness_of_fit_ref 1.040
_refine_ls_hydrogen_treatment none
_refine_ls_matrix_type full
_refine_ls_number_parameters 325
_refine_ls_number_reflns 6102
_refine_ls_number_restraints 132
_refine_ls_restrained_S_all 1.034
_refine_ls_R_factor_all 0.0708
_refine_ls_R_factor_gt 0.0511
_refine_ls_shift/su_max 0.005
_refine_ls_shift/su_mean 0.002
_refine_ls_structure_factor_coef Fsqd
_refine_ls_weighting_details 'calc w=1/[\s^2^(Fo^2^)+(0.0812P)^2^+0.0000P] where P=(Fo^2^+2Fc^2^)/3'
_refine_ls_weighting_scheme calc
_refine_ls_wR_factor_gt 0.1384
_refine_ls_wR_factor_ref 0.1460
_reflns_number_gt 4539
_reflns_number_total 6123
_reflns_threshold_expression >2sigma(I)
_cod_data_source_file ic402228g_si_002.cif
_cod_data_source_block Tb
_cod_depositor_comments
;
The following automatic conversions were performed:

'_symmetry_cell_setting' value 'Monoclinic' changed to 'monoclinic'
according to
/usr/data/users/saulius/automatic-downloads/current/ACS/lib/dictionaries/cif_core.dic
dictionary named 'cif_core.dic' version 2.4.2 from 2011-04-26.

Automatic conversion script
Id: cif_fix_values 2281 2013-09-26 08:29:07Z andrius 
;
_cod_original_sg_symbol_H-M 'P 21/n'
_cod_database_code 4337525

loop_
_symmetry_equiv_pos_as_xyz
'x, y, z'
'-x+1/2, y+1/2, -z+1/2'
'-x, -y, -z'
'x-1/2, -y-1/2, z-1/2'

loop_
_atom_site_label
_atom_site_type_symbol
_atom_site_fract_x
_atom_site_fract_y
_atom_site_fract_z
_atom_site_U_iso_or_equiv
_atom_site_adp_type
_atom_site_occupancy
_atom_site_symmetry_multiplicity
_atom_site_calc_flag
_atom_site_refinement_flags
C5 C 0.3919(4) 0.7777(9) 0.8093(3) 0.0192(16) Uani 1 1 d U
H5A H 0.3377 0.8205 0.7984 0.023 Uiso 1 1 calc R
H5B H 0.3967 0.6641 0.7967 0.023 Uiso 1 1 calc R
Tb1 Tb 0.72311(2) 1.15645(4) 0.732793(13) 0.01721(14) Uani 1 1 d .
O4 O 0.8514(3) 1.1236(6) 0.78754(18) 0.0164(11) Uani 1 1 d .
O5 O 0.6324(3) 1.3577(6) 0.68808(19) 0.0202(11) Uani 1 1 d .
O6 O 0.7845(3) 0.8749(5) 0.70349(16) 0.0120(10) Uani 1 1 d .
N3 N 0.2643(3) 0.8565(7) 0.8690(2) 0.0149(12) Uani 1 1 d U
C3 C 0.5482(4) 0.8390(9) 0.8652(2) 0.0155(15) Uani 1 1 d U
H3A H 0.6021 0.8004 0.8781 0.019 Uiso 1 1 calc R
H3B H 0.5402 0.9527 0.8770 0.019 Uiso 1 1 calc R
O1 O 0.6834(3) 0.8981(5) 0.78470(16) 0.0100(10) Uani 1 1 d U
C2 C 0.5452(4) 0.8392(9) 0.8093(2) 0.0112(14) Uani 1 1 d U
H2 H 0.557(4) 0.725(9) 0.798(2) 0.013 Uiso 1 1 calc .
O7 O 0.7888(3) 1.0837(6) 0.65163(17) 0.0202(11) Uani 1 1 d .
N4 N 0.2103(3) 0.8704(7) 0.9486(2) 0.0171(13) Uani 1 1 d U
N1 N 0.3997(3) 0.7744(7) 0.8635(2) 0.0153(13) Uani 1 1 d U
C8 C 0.2855(4) 0.8152(9) 0.9662(3) 0.0168(16) Uani 1 1 d .
N6 N 0.1346(3) 0.9650(7) 0.8795(2) 0.0184(13) Uani 1 1 d U
O2 O 0.5945(3) 1.1049(6) 0.78068(18) 0.0187(11) Uani 1 1 d U
C17 C -0.0267(4) 1.0502(9) 0.8351(2) 0.0127(15) Uani 1 1 d U
H17 H -0.021(4) 1.173(8) 0.836(2) 0.015 Uiso 1 1 calc .
C7 C 0.3365(4) 0.8063(8) 0.8919(2) 0.0103(14) Uani 1 1 d U
O3 O 0.6173(3) 0.9753(6) 0.68165(19) 0.0227(12) Uani 1 1 d .
C6 C 0.4585(4) 0.8880(8) 0.7886(3) 0.0146(15) Uani 1 1 d U
H6A H 0.4480 1.0047 0.7966 0.017 Uiso 1 1 calc R
H6B H 0.4558 0.8775 0.7531 0.017 Uiso 1 1 calc R
N2 N 0.3503(3) 0.7871(7) 0.9406(2) 0.0127(12) Uani 1 1 d U
N5 N 0.2928(4) 0.7833(8) 1.0154(2) 0.0200(14) Uani 1 1 d U
C20 C 0.8655(4) 0.8748(9) 0.5821(3) 0.0200(17) Uani 1 1 d U
H20A H 0.8454 0.9834 0.5703 0.024 Uiso 1 1 calc R
H20B H 0.9198 0.8918 0.5985 0.024 Uiso 1 1 calc R
C9 C 0.2066(4) 0.8964(8) 0.8996(3) 0.0142(15) Uani 1 1 d U
C11 C 0.2343(5) 0.8502(11) 1.0486(3) 0.030(2) Uani 1 1 d .
H11A H 0.1812 0.8674 1.0308 0.036 Uiso 1 1 calc R
H11B H 0.2538 0.9584 1.0610 0.036 Uiso 1 1 calc R
C1 C 0.6104(4) 0.9556(9) 0.7908(2) 0.0133(15) Uani 1 1 d .
C15 C 0.0441(4) 0.9774(9) 0.8051(3) 0.0195(16) Uani 1 1 d U
H15A H 0.0391 0.8560 0.8031 0.023 Uiso 1 1 calc R
H15B H 0.0397 1.0223 0.7720 0.023 Uiso 1 1 calc R
C16 C -0.0148(4) 0.9819(10) 0.8869(3) 0.0215(17) Uani 1 1 d .
H16A H -0.0215 0.8606 0.8862 0.026 Uiso 1 1 calc R
H16B H -0.0571 1.0284 0.9067 0.026 Uiso 1 1 calc R
C18 C 0.7944(4) 0.9281(8) 0.6597(2) 0.0120(14) Uani 1 1 d U
C13 C 0.0711(4) 1.0260(10) 0.9103(3) 0.0210(17) Uani 1 1 d U
H13A H 0.0760 1.1470 0.9142 0.025 Uiso 1 1 calc R
H13B H 0.0782 0.9750 0.9426 0.025 Uiso 1 1 calc R
C4 C 0.4822(4) 0.7265(9) 0.8833(3) 0.0188(16) Uani 1 1 d U
H4A H 0.4934 0.6114 0.8739 0.023 Uiso 1 1 calc R
H4B H 0.4839 0.7312 0.9189 0.023 Uiso 1 1 calc R
C14 C 0.1269(4) 1.0239(10) 0.8297(3) 0.0242(18) Uani 1 1 d .
H14A H 0.1707 0.9752 0.8114 0.029 Uiso 1 1 calc R
H14B H 0.1333 1.1452 0.8293 0.029 Uiso 1 1 calc R
C19 C 0.8076(4) 0.8086(8) 0.6190(2) 0.0119(14) Uani 1 1 d U
H19 H 0.831(4) 0.704(9) 0.633(3) 0.014 Uiso 1 1 calc .
C10 C 0.3736(5) 0.7399(10) 1.0390(3) 0.0221(17) Uani 1 1 d U
H10A H 0.4019 0.8421 1.0500 0.027 Uiso 1 1 calc R
H10B H 0.4070 0.6853 1.0153 0.027 Uiso 1 1 calc R
C12 C 0.2233(5) 0.7304(11) 1.0920(3) 0.0256(18) Uani 1 1 d .
H12A H 0.1979 0.6266 1.0800 0.031 Uiso 1 1 calc R
H12B H 0.1868 0.7817 1.1146 0.031 Uiso 1 1 calc R
C21 C 0.8909(4) 1.0080(8) 0.8100(2) 0.0118(15) Uani 1 1 d .

loop_
_atom_site_aniso_label
_atom_site_aniso_U_11
_atom_site_aniso_U_22
_atom_site_aniso_U_33
_atom_site_aniso_U_23
_atom_site_aniso_U_13
_atom_site_aniso_U_12
C5 0.0188(18) 0.0200(18) 0.0189(18) -0.0005(10) 0.0012(10) -0.0005(10)
Tb1 0.0151(2) 0.0168(2) 0.0197(2) -0.00010(16) 0.00043(13) 0.00012(16)
O4 0.012(2) 0.012(3) 0.024(3) 0.006(2) -0.007(2) 0.000(2)
O5 0.016(3) 0.016(3) 0.027(3) -0.001(2) -0.007(2) 0.004(2)
O6 0.012(2) 0.015(3) 0.009(2) 0.0006(19) 0.0024(19) 0.0039(19)
N3 0.0138(15) 0.0165(15) 0.0144(15) 0.0005(9) 0.0008(9) 0.0004(9)
C3 0.0146(17) 0.0166(17) 0.0155(17) 0.0004(10) 0.0014(10) 0.0003(10)
O1 0.0090(12) 0.0105(12) 0.0107(13) 0.0000(9) 0.0016(9) -0.0002(9)
C2 0.0111(16) 0.0112(16) 0.0114(16) -0.0005(10) 0.0016(10) 0.0002(10)
O7 0.031(3) 0.015(3) 0.016(3) 0.003(2) 0.011(2) 0.000(2)
N4 0.0161(15) 0.0188(16) 0.0163(15) 0.0004(9) 0.0015(9) 0.0008(9)
N1 0.0145(15) 0.0168(15) 0.0147(15) 0.0010(9) 0.0013(9) 0.0001(9)
C8 0.008(3) 0.027(4) 0.015(4) 0.005(3) -0.001(3) 0.005(3)
N6 0.0174(15) 0.0199(16) 0.0179(16) 0.0005(9) 0.0004(9) 0.0011(10)
O2 0.0179(14) 0.0181(14) 0.0202(14) 0.0001(9) 0.0033(9) 0.0002(9)
C17 0.0127(17) 0.0121(17) 0.0131(17) -0.0005(10) 0.0002(10) 0.0002(10)
C7 0.0098(16) 0.0108(16) 0.0102(16) 0.0003(10) 0.0008(10) -0.0007(10)
O3 0.015(3) 0.020(3) 0.032(3) -0.005(2) -0.005(2) -0.005(2)
C6 0.0140(17) 0.0153(17) 0.0145(17) 0.0005(10) 0.0014(10) 0.0003(10)
N2 0.0120(15) 0.0138(15) 0.0124(15) 0.0011(9) 0.0015(9) 0.0001(9)
N5 0.0193(16) 0.0215(16) 0.0194(16) 0.0009(10) 0.0016(10) 0.0017(10)
C20 0.0196(18) 0.0209(18) 0.0196(18) -0.0011(10) 0.0007(10) -0.0009(10)
C9 0.0138(17) 0.0148(17) 0.0140(17) -0.0001(10) 0.0007(10) 0.0000(10)
C11 0.036(5) 0.045(5) 0.010(4) 0.005(4) 0.004(3) 0.021(4)
C1 0.011(3) 0.017(4) 0.013(4) -0.003(3) 0.003(3) -0.003(3)
C15 0.0190(18) 0.0204(18) 0.0193(18) 0.0001(10) 0.0014(10) 0.0003(10)
C16 0.007(3) 0.043(5) 0.015(4) -0.004(3) 0.001(3) 0.005(3)
C18 0.0115(16) 0.0125(17) 0.0120(17) -0.0004(10) 0.0007(10) -0.0008(10)
C13 0.0203(18) 0.0221(18) 0.0205(18) -0.0004(10) 0.0012(10) 0.0008(10)
C4 0.0181(18) 0.0197(18) 0.0185(18) 0.0009(10) 0.0009(10) 0.0011(10)
C14 0.009(3) 0.040(5) 0.023(4) 0.011(4) -0.003(3) -0.003(3)
C19 0.0127(16) 0.0119(17) 0.0112(16) 0.0000(10) 0.0012(10) 0.0001(10)
C10 0.0215(19) 0.0233(19) 0.0215(19) 0.0010(10) 0.0013(10) 0.0003(10)
C12 0.022(4) 0.041(5) 0.015(4) 0.012(4) 0.008(3) 0.017(4)
C21 0.011(3) 0.015(4) 0.009(3) -0.007(3) 0.000(3) -0.001(3)

loop_
_atom_type_symbol
_atom_type_description
_atom_type_scat_dispersion_real
_atom_type_scat_dispersion_imag
_atom_type_scat_source
C C 0.0033 0.0016 'International Tables Vol C Tables 4.2.6.8 and 6.1.1.4'
H H 0.0000 0.0000 'International Tables Vol C Tables 4.2.6.8 and 6.1.1.4'
N N 0.0061 0.0033 'International Tables Vol C Tables 4.2.6.8 and 6.1.1.4'
O O 0.0106 0.0060 'International Tables Vol C Tables 4.2.6.8 and 6.1.1.4'
Tb Tb -0.1723 4.1537 'International Tables Vol C Tables 4.2.6.8 and 6.1.1.4'

loop_
_geom_angle_atom_site_label_1
_geom_angle_atom_site_label_2
_geom_angle_atom_site_label_3
_geom_angle
_geom_angle_site_symmetry_1
_geom_angle_site_symmetry_3
N1 C5 C6 111.2(6) . .
O5 Tb1 O6 80.60(15) . 2_656
O5 Tb1 O4 144.94(15) . .
O6 Tb1 O4 74.17(15) 2_656 .
O5 Tb1 O1 75.80(15) . 2_656
O6 Tb1 O1 69.59(15) 2_656 2_656
O4 Tb1 O1 72.82(14) . 2_656
O5 Tb1 O2 82.98(16) . .
O6 Tb1 O2 71.06(15) 2_656 .
O4 Tb1 O2 110.51(16) . .
O1 Tb1 O2 137.64(15) 2_656 .
O5 Tb1 O7 89.12(16) . .
O6 Tb1 O7 143.51(15) 2_656 .
O4 Tb1 O7 96.83(16) . .
O1 Tb1 O7 73.95(15) 2_656 .
O2 Tb1 O7 142.53(16) . .
O5 Tb1 O3 74.77(16) . .
O6 Tb1 O3 135.58(15) 2_656 .
O4 Tb1 O3 139.93(15) . .
O1 Tb1 O3 135.42(16) 2_656 .
O2 Tb1 O3 69.71(16) . .
O7 Tb1 O3 72.86(16) . .
O5 Tb1 O6 129.78(15) . .
O6 Tb1 O6 149.47(7) 2_656 .
O4 Tb1 O6 76.95(14) . .
O1 Tb1 O6 110.81(14) 2_656 .
O2 Tb1 O6 110.98(15) . .
O7 Tb1 O6 49.95(14) . .
O3 Tb1 O6 66.79(15) . .
O5 Tb1 O1 128.92(15) . .
O6 Tb1 O1 98.51(14) 2_656 .
O4 Tb1 O1 79.38(14) . .
O1 Tb1 O1 151.79(3) 2_656 .
O2 Tb1 O1 50.09(15) . .
O7 Tb1 O1 114.80(14) . .
O3 Tb1 O1 71.07(15) . .
O6 Tb1 O1 66.31(14) . .
O5 Tb1 C1 104.48(18) . .
O6 Tb1 C1 86.78(16) 2_656 .
O4 Tb1 C1 98.07(17) . .
O1 Tb1 C1 156.13(17) 2_656 .
O2 Tb1 C1 24.72(16) . .
O7 Tb1 C1 129.71(17) . .
O3 Tb1 C1 65.03(17) . .
O6 Tb1 C1 87.67(16) . .
O1 Tb1 C1 25.75(16) . .
O5 Tb1 C18 108.05(17) . .
O6 Tb1 C18 159.83(17) 2_656 .
O4 Tb1 C18 89.70(17) . .
O1 Tb1 C18 94.39(16) 2_656 .
O2 Tb1 C18 127.20(17) . .
O7 Tb1 C18 24.86(17) . .
O3 Tb1 C18 64.51(17) . .
O6 Tb1 C18 25.48(16) . .
O1 Tb1 C18 90.11(16) . .
C1 Tb1 C18 107.82(19) . .
C21 O4 Tb1 138.4(4) . .
C21 O5 Tb1 140.8(4) 2_656 .
C18 O6 Tb1 154.2(4) . 2_646
C18 O6 Tb1 94.3(4) . .
Tb1 O6 Tb1 110.73(17) 2_646 .
C9 N3 C7 113.7(6) . .
C4 C3 C2 110.5(6) . .
C1 O1 Tb1 150.0(4) . 2_646
C1 O1 Tb1 92.9(4) . .
Tb1 O1 Tb1 109.23(16) 2_646 .
C1 C2 C3 110.7(5) . .
C1 C2 C6 111.4(5) . .
C3 C2 C6 109.9(6) . .
C18 O7 Tb1 95.7(4) . .
C9 N4 C8 112.6(6) . .
C7 N1 C4 123.2(6) . .
C7 N1 C5 123.5(6) . .
C4 N1 C5 113.3(6) . .
N2 C8 N4 126.6(6) . .
N2 C8 N5 117.9(6) . .
N4 C8 N5 115.5(6) . .
C9 N6 C14 122.2(6) . .
C9 N6 C13 121.0(6) . .
C14 N6 C13 114.6(6) . .
C1 O2 Tb1 95.9(4) . .
C21 C17 C16 113.8(6) 1_455 .
C21 C17 C15 109.8(5) 1_455 .
C16 C17 C15 107.6(6) . .
N2 C7 N1 117.6(6) . .
N2 C7 N3 125.2(6) . .
N1 C7 N3 117.2(6) . .
C5 C6 C2 111.8(6) . .
C8 N2 C7 114.7(6) . .
C8 N5 C11 121.7(6) . .
C8 N5 C10 120.0(6) . .
C11 N5 C10 114.2(6) . .
C10 C20 C19 113.5(6) 4_675 .
N3 C9 N4 126.5(6) . .
N3 C9 N6 117.1(6) . .
N4 C9 N6 116.4(6) . .
N5 C11 C12 111.4(6) . .
O2 C1 O1 119.3(6) . .
O2 C1 C2 121.3(6) . .
O1 C1 C2 119.4(6) . .
O2 C1 Tb1 59.4(4) . .
O1 C1 Tb1 61.4(3) . .
C2 C1 Tb1 167.0(5) . .
C14 C15 C17 109.7(6) . .
C17 C16 C13 111.5(6) . .
O7 C18 O6 118.3(6) . .
O7 C18 C19 120.6(6) . .
O6 C18 C19 121.0(6) . .
O7 C18 Tb1 59.5(4) . .
O6 C18 Tb1 60.2(3) . .
C19 C18 Tb1 165.4(4) . .
N6 C13 C16 109.7(6) . .
N1 C4 C3 112.1(6) . .
N6 C14 C15 111.4(6) . .
C18 C19 C20 113.5(6) . .
C18 C19 C12 108.9(6) . 4_675
C20 C19 C12 108.5(6) . 4_675
N5 C10 C20 111.7(6) . 4_576
C11 C12 C19 110.6(6) . 4_576
O5 C21 O4 124.8(6) 2_646 .
O5 C21 C17 117.1(6) 2_646 1_655
O4 C21 C17 118.1(6) . 1_655

loop_
_geom_bond_atom_site_label_1
_geom_bond_atom_site_label_2
_geom_bond_distance
_geom_bond_site_symmetry_2
C5 N1 1.478(9) .
C5 C6 1.523(10) .
Tb1 O5 2.445(5) .
Tb1 O6 2.465(4) 2_656
Tb1 O4 2.495(4) .
Tb1 O1 2.509(4) 2_656
Tb1 O2 2.556(5) .
Tb1 O7 2.580(5) .
Tb1 O3 2.580(5) .
Tb1 O6 2.594(4) .
Tb1 O1 2.597(4) .
Tb1 C1 2.955(7) .
Tb1 C18 2.980(7) .
O4 C21 1.258(8) .
O5 C21 1.255(8) 2_656
O6 C18 1.286(8) .
O6 Tb1 2.465(4) 2_646
N3 C9 1.329(9) .
N3 C7 1.351(8) .
C3 C4 1.498(9) .
C3 C2 1.524(9) .
O1 C1 1.286(8) .
O1 Tb1 2.509(4) 2_646
C2 C1 1.512(9) .
C2 C6 1.530(9) .
O7 C18 1.259(8) .
N4 C9 1.351(9) .
N4 C8 1.353(8) .
N1 C7 1.343(8) .
N1 C4 1.459(8) .
C8 N2 1.313(9) .
C8 N5 1.364(9) .
N6 C9 1.370(8) .
N6 C14 1.435(9) .
N6 C13 1.451(9) .
O2 C1 1.242(8) .
C17 C21 1.498(9) 1_455
C17 C16 1.514(9) .
C17 C15 1.559(9) .
C7 N2 1.343(8) .
N5 C11 1.451(9) .
N5 C10 1.463(9) .
C20 C10 1.500(10) 4_675
C20 C19 1.510(10) .
C11 C12 1.538(10) .
C15 C14 1.506(9) .
C16 C13 1.535(9) .
C18 C19 1.486(9) .
C19 C12 1.542(9) 4_675
C10 C20 1.500(10) 4_576
C12 C19 1.542(9) 4_576
C21 O5 1.255(8) 2_646
C21 C17 1.498(9) 1_655

loop_
_platon_squeeze_void_nr
_platon_squeeze_void_average_x
_platon_squeeze_void_average_y
_platon_squeeze_void_average_z
_platon_squeeze_void_volume
_platon_squeeze_void_count_electrons
_platon_squeeze_void_content
1 0.506 -0.026 0.010 1441 480 ' '
